data_4089517
loop_
_publ_author_name
'Thiel, Indre'
'Lama\<c, Martin'
'Jiao, Haijun'
'Spannenberg, Anke'
'Hapke, Marko'

_publ_section_title
;
 Synthesis and Catalytic Activity of [Cp&#x2032;Co(COD)] Complexes Bearing
 Pendant N-Containing Groups
;
_journal_issue 11
_journal_name_full Organometallics
_journal_page_first 3415
_journal_paper_doi 10.1021/om400330x
_journal_volume 32
_journal_year 2013
_chemical_formula_sum 'C18 H24 Co N'
_chemical_formula_weight 313.31
_space_group_IT_number 14
_space_group_name_Hall '-P 2ybc'
_space_group_name_H-M_alt 'P 1 21/c 1'
_symmetry_cell_setting monoclinic
_symmetry_space_group_name_H-M 'P 1 21/c 1'
_atom_sites_solution_hydrogens geom
_atom_sites_solution_primary direct
_atom_sites_solution_secondary difmap
_audit_creation_method SHELXL-97
_cell_angle_alpha 90.00
_cell_angle_beta 99.614(1)
_cell_angle_gamma 90.00
_cell_formula_units_Z 4
_cell_length_a 12.2509(2)
_cell_length_b 8.0628(1)
_cell_length_c 15.5122(2)
_cell_measurement_reflns_used 9917
_cell_measurement_temperature 150(2)
_cell_measurement_theta_max 28.71
_cell_measurement_theta_min 2.66
_cell_volume 1510.72(4)
_computing_cell_refinement 'SAINT (Bruker, 2009)'
_computing_data_collection 'APEX2 (Bruker, 2011)'
_computing_data_reduction 'SAINT (Bruker, 2009)'
_computing_molecular_graphics 'XP in SHELXTL (Bruker)'
_computing_structure_refinement 'SHELXL-97 (Sheldrick, 2008)'
_computing_structure_solution 'SHELXS-97 (Sheldrick, 2008)'
_diffrn_ambient_temperature 150(2)
_diffrn_measured_fraction_theta_full 0.999
_diffrn_measured_fraction_theta_max 0.999
_diffrn_measurement_device_type 'Bruker Kappa APEX II Duo'
_diffrn_measurement_method 'omega scans'
_diffrn_radiation_monochromator 'curved graphite'
_diffrn_radiation_source 'fine-focus sealed tube'
_diffrn_radiation_type MoK\a
_diffrn_radiation_wavelength 0.71073
_diffrn_reflns_av_R_equivalents 0.0235
_diffrn_reflns_av_sigmaI/netI 0.0172
_diffrn_reflns_limit_h_max 16
_diffrn_reflns_limit_h_min -16
_diffrn_reflns_limit_k_max 10
_diffrn_reflns_limit_k_min -10
_diffrn_reflns_limit_l_max 20
_diffrn_reflns_limit_l_min -20
_diffrn_reflns_number 19454
_diffrn_reflns_theta_full 28.28
_diffrn_reflns_theta_max 28.28
_diffrn_reflns_theta_min 2.66
_exptl_absorpt_coefficient_mu 1.126
_exptl_absorpt_correction_T_max 1.00
_exptl_absorpt_correction_T_min 0.91
_exptl_absorpt_correction_type multi-scan
_exptl_absorpt_process_details 'SADABS (Bruker, 2008)'
_exptl_crystal_colour orange
_exptl_crystal_density_diffrn 1.378
_exptl_crystal_density_method 'not measured'
_exptl_crystal_description prism
_exptl_crystal_F_000 664
_exptl_crystal_size_max 0.42
_exptl_crystal_size_mid 0.34
_exptl_crystal_size_min 0.31
_refine_diff_density_max 0.373
_refine_diff_density_min -0.328
_refine_diff_density_rms 0.050
_refine_ls_extinction_method none
_refine_ls_goodness_of_fit_ref 1.046
_refine_ls_hydrogen_treatment mixed
_refine_ls_matrix_type full
_refine_ls_number_parameters 199
_refine_ls_number_reflns 3755
_refine_ls_number_restraints 0
_refine_ls_restrained_S_all 1.046
_refine_ls_R_factor_all 0.0263
_refine_ls_R_factor_gt 0.0230
_refine_ls_shift/su_max 0.003
_refine_ls_shift/su_mean 0.000
_refine_ls_structure_factor_coef Fsqd
_refine_ls_weighting_details 'calc w=1/[\s^2^(Fo^2^)+(0.0338P)^2^+0.4967P] where P=(Fo^2^+2Fc^2^)/3'
_refine_ls_weighting_scheme calc
_refine_ls_wR_factor_gt 0.0598
_refine_ls_wR_factor_ref 0.0616
_reflns_number_gt 3408
_reflns_number_total 3755
_reflns_threshold_expression >2sigma(I)
_cod_data_source_file om400330x_si_002.cif
_cod_data_source_block compound_3
_cod_original_sg_symbol_H-M P2(1)/c
_cod_database_code 4089517

loop_
_symmetry_equiv_pos_as_xyz
'x, y, z'
'-x, y+1/2, -z+1/2'
'-x, -y, -z'
'x, -y-1/2, z-1/2'

loop_
_atom_site_label
_atom_site_type_symbol
_atom_site_fract_x
_atom_site_fract_y
_atom_site_fract_z
_atom_site_U_iso_or_equiv
_atom_site_adp_type
_atom_site_occupancy
_atom_site_symmetry_multiplicity
_atom_site_calc_flag
_atom_site_refinement_flags
C1 C 0.10633(10) 1.01158(16) 0.21628(9) 0.0219(2) Uani 1 1 d .
C2 C 0.16376(11) 1.05389(16) 0.29994(9) 0.0226(2) Uani 1 1 d .
C3 C 0.16279(11) 1.22298(18) 0.34189(9) 0.0283(3) Uani 1 1 d .
H3A H 0.2190 1.2261 0.3957 0.034 Uiso 1 1 calc R
H3B H 0.0894 1.2427 0.3587 0.034 Uiso 1 1 calc R
C4 C 0.18716(12) 1.36010(17) 0.27974(9) 0.0286(3) Uani 1 1 d .
H4A H 0.1167 1.4022 0.2463 0.034 Uiso 1 1 calc R
H4B H 0.2249 1.4533 0.3141 0.034 Uiso 1 1 calc R
C5 C 0.26002(10) 1.29582(16) 0.21654(8) 0.0222(2) Uani 1 1 d .
C6 C 0.21671(10) 1.23655(15) 0.13247(8) 0.0205(2) Uani 1 1 d .
C7 C 0.09435(11) 1.22473(17) 0.09615(9) 0.0262(3) Uani 1 1 d .
H7A H 0.0843 1.1673 0.0390 0.031 Uiso 1 1 calc R
H7B H 0.0633 1.3379 0.0864 0.031 Uiso 1 1 calc R
C8 C 0.03094(10) 1.13047(18) 0.15820(9) 0.0264(3) Uani 1 1 d .
H8A H -0.0013 1.2108 0.1951 0.032 Uiso 1 1 calc R
H8B H -0.0306 1.0675 0.1235 0.032 Uiso 1 1 calc R
C9 C 0.32071(10) 0.80294(15) 0.22943(8) 0.0197(2) Uani 1 1 d .
H9 H 0.2749 0.7161 0.2445 0.024 Uiso 1 1 calc R
C10 C 0.39228(10) 0.90446(17) 0.29031(8) 0.0233(2) Uani 1 1 d .
H10 H 0.4036 0.8948 0.3522 0.028 Uiso 1 1 calc R
C11 C 0.44242(10) 1.02016(17) 0.24247(8) 0.0226(2) Uani 1 1 d .
H11 H 0.4935 1.1037 0.2661 0.027 Uiso 1 1 calc R
C12 C 0.40335(10) 0.99072(16) 0.15158(8) 0.0193(2) Uani 1 1 d .
H12 H 0.4236 1.0530 0.1047 0.023 Uiso 1 1 calc R
C13 C 0.32926(9) 0.85326(14) 0.14254(7) 0.0164(2) Uani 1 1 d .
C14 C 0.28037(9) 0.76618(15) 0.05872(7) 0.0186(2) Uani 1 1 d .
C15 C 0.35857(10) 0.62025(15) 0.04495(8) 0.0207(2) Uani 1 1 d .
H15A H 0.3652 0.5444 0.0957 0.025 Uiso 1 1 calc R
H15B H 0.3258 0.5570 -0.0078 0.025 Uiso 1 1 calc R
C16 C 0.46914(11) 0.67833(15) 0.03469(8) 0.0226(2) Uani 1 1 d .
C17 C 0.26984(11) 0.88341(16) -0.01993(8) 0.0251(3) Uani 1 1 d .
H17A H 0.2205 0.9755 -0.0115 0.038 Uiso 1 1 calc R
H17B H 0.2392 0.8227 -0.0732 0.038 Uiso 1 1 calc R
H17C H 0.3430 0.9270 -0.0254 0.038 Uiso 1 1 calc R
C18 C 0.16692(10) 0.69024(18) 0.06398(9) 0.0270(3) Uani 1 1 d .
H18A H 0.1737 0.6147 0.1141 0.041 Uiso 1 1 calc R
H18B H 0.1402 0.6287 0.0101 0.041 Uiso 1 1 calc R
H18C H 0.1144 0.7788 0.0711 0.041 Uiso 1 1 calc R
Co1 Co 0.268667(12) 1.045120(19) 0.212772(10) 0.01484(6) Uani 1 1 d .
N1 N 0.55370(10) 0.72685(16) 0.02504(8) 0.0319(3) Uani 1 1 d .
H5 H 0.3342(14) 1.336(2) 0.2256(10) 0.028(4) Uiso 1 1 d .
H6 H 0.2623(13) 1.244(2) 0.0870(10) 0.025(4) Uiso 1 1 d .
H1 H 0.0878(13) 0.898(2) 0.2072(10) 0.027(4) Uiso 1 1 d .
H2 H 0.1804(13) 0.9668(19) 0.3425(11) 0.022(4) Uiso 1 1 d .

loop_
_atom_site_aniso_label
_atom_site_aniso_U_11
_atom_site_aniso_U_22
_atom_site_aniso_U_33
_atom_site_aniso_U_23
_atom_site_aniso_U_13
_atom_site_aniso_U_12
C1 0.0174(5) 0.0219(6) 0.0277(6) 0.0003(5) 0.0079(5) -0.0028(5)
C2 0.0221(6) 0.0256(6) 0.0224(6) 0.0029(5) 0.0102(5) 0.0020(5)
C3 0.0299(6) 0.0334(7) 0.0235(6) -0.0047(5) 0.0095(5) 0.0053(6)
C4 0.0340(7) 0.0225(6) 0.0301(7) -0.0068(5) 0.0073(5) 0.0030(5)
C5 0.0232(6) 0.0160(5) 0.0276(6) -0.0012(5) 0.0053(5) -0.0013(4)
C6 0.0210(5) 0.0177(5) 0.0235(6) 0.0044(4) 0.0053(4) 0.0018(4)
C7 0.0235(6) 0.0258(6) 0.0278(6) 0.0036(5) 0.0002(5) 0.0035(5)
C8 0.0169(5) 0.0299(7) 0.0319(7) -0.0002(5) 0.0029(5) 0.0009(5)
C9 0.0219(5) 0.0182(5) 0.0189(5) 0.0025(4) 0.0029(4) 0.0036(4)
C10 0.0232(6) 0.0281(6) 0.0172(5) -0.0007(5) -0.0007(4) 0.0058(5)
C11 0.0157(5) 0.0266(6) 0.0246(6) -0.0048(5) 0.0002(4) 0.0007(5)
C12 0.0156(5) 0.0218(6) 0.0209(6) -0.0015(4) 0.0045(4) 0.0011(4)
C13 0.0158(5) 0.0168(5) 0.0165(5) 0.0000(4) 0.0023(4) 0.0030(4)
C14 0.0192(5) 0.0183(5) 0.0176(5) -0.0012(4) 0.0013(4) 0.0021(4)
C15 0.0241(6) 0.0172(5) 0.0208(5) -0.0019(4) 0.0036(4) 0.0019(5)
C16 0.0269(6) 0.0203(6) 0.0210(6) -0.0024(5) 0.0049(5) 0.0065(5)
C17 0.0328(7) 0.0230(6) 0.0174(5) 0.0007(5) -0.0015(5) 0.0058(5)
C18 0.0211(6) 0.0303(7) 0.0286(6) -0.0078(5) 0.0009(5) -0.0031(5)
Co1 0.01447(9) 0.01503(9) 0.01535(9) -0.00023(5) 0.00341(6) -0.00038(5)
N1 0.0297(6) 0.0305(6) 0.0375(6) -0.0021(5) 0.0114(5) 0.0032(5)

loop_
_atom_type_symbol
_atom_type_description
_atom_type_scat_dispersion_real
_atom_type_scat_dispersion_imag
_atom_type_scat_source
C C 0.0033 0.0016 'International Tables Vol C Tables 4.2.6.8 and 6.1.1.4'
H H 0.0000 0.0000 'International Tables Vol C Tables 4.2.6.8 and 6.1.1.4'
N N 0.0061 0.0033 'International Tables Vol C Tables 4.2.6.8 and 6.1.1.4'
Co Co 0.3494 0.9721 'International Tables Vol C Tables 4.2.6.8 and 6.1.1.4'

loop_
_geom_angle_atom_site_label_1
_geom_angle_atom_site_label_2
_geom_angle_atom_site_label_3
_geom_angle
C2 C1 C8 123.61(12)
C2 C1 Co1 69.51(7)
C8 C1 Co1 113.84(8)
C2 C1 H1 116.1(10)
C8 C1 H1 114.5(10)
Co1 C1 H1 109.7(9)
C1 C2 C3 125.13(12)
C1 C2 Co1 69.54(7)
C3 C2 Co1 111.85(9)
C1 C2 H2 118.1(9)
C3 C2 H2 112.3(9)
Co1 C2 H2 110.4(9)
C2 C3 C4 111.37(10)
C2 C3 H3A 109.4
C4 C3 H3A 109.4
C2 C3 H3B 109.4
C4 C3 H3B 109.4
H3A C3 H3B 108.0
C5 C4 C3 110.92(11)
C5 C4 H4A 109.5
C3 C4 H4A 109.5
C5 C4 H4B 109.5
C3 C4 H4B 109.5
H4A C4 H4B 108.0
C6 C5 C4 122.78(12)
C6 C5 Co1 69.37(7)
C4 C5 Co1 113.41(9)
C6 C5 H5 117.1(10)
C4 C5 H5 115.9(10)
Co1 C5 H5 106.9(10)
C5 C6 C7 124.27(11)
C5 C6 Co1 69.91(7)
C7 C6 Co1 111.85(8)
C5 C6 H6 118.7(10)
C7 C6 H6 112.8(9)
Co1 C6 H6 109.4(9)
C6 C7 C8 111.78(10)
C6 C7 H7A 109.3
C8 C7 H7A 109.3
C6 C7 H7B 109.3
C8 C7 H7B 109.3
H7A C7 H7B 107.9
C1 C8 C7 111.30(10)
C1 C8 H8A 109.4
C7 C8 H8A 109.4
C1 C8 H8B 109.4
C7 C8 H8B 109.4
H8A C8 H8B 108.0
C13 C9 C10 109.05(11)
C13 C9 Co1 71.45(7)
C10 C9 Co1 71.54(7)
C13 C9 H9 125.5
C10 C9 H9 125.5
Co1 C9 H9 123.2
C11 C10 C9 107.84(11)
C11 C10 Co1 70.99(7)
C9 C10 Co1 68.16(7)
C11 C10 H10 126.1
C9 C10 H10 126.1
Co1 C10 H10 126.3
C10 C11 C12 107.96(11)
C10 C11 Co1 70.29(7)
C12 C11 Co1 69.00(7)
C10 C11 H11 126.0
C12 C11 H11 126.0
Co1 C11 H11 126.3
C13 C12 C11 109.20(11)
C13 C12 Co1 70.64(6)
C11 C12 Co1 71.10(7)
C13 C12 H12 125.4
C11 C12 H12 125.4
Co1 C12 H12 124.4
C12 C13 C9 105.91(10)
C12 C13 C14 126.93(10)
C9 C13 C14 126.81(11)
C12 C13 Co1 69.52(7)
C9 C13 Co1 68.36(6)
C14 C13 Co1 131.75(8)
C13 C14 C17 111.55(10)
C13 C14 C18 111.86(10)
C17 C14 C18 109.41(10)
C13 C14 C15 107.77(9)
C17 C14 C15 109.24(10)
C18 C14 C15 106.86(10)
C16 C15 C14 112.01(10)
C16 C15 H15A 109.2
C14 C15 H15A 109.2
C16 C15 H15B 109.2
C14 C15 H15B 109.2
H15A C15 H15B 107.9
N1 C16 C15 178.02(14)
C14 C17 H17A 109.5
C14 C17 H17B 109.5
H17A C17 H17B 109.5
C14 C17 H17C 109.5
H17A C17 H17C 109.5
H17B C17 H17C 109.5
C14 C18 H18A 109.5
C14 C18 H18B 109.5
H18A C18 H18B 109.5
C14 C18 H18C 109.5
H18A C18 H18C 109.5
H18B C18 H18C 109.5
C2 Co1 C1 40.95(5)
C2 Co1 C6 102.50(5)
C1 Co1 C6 84.75(5)
C2 Co1 C5 84.45(5)
C1 Co1 C5 94.39(5)
C6 Co1 C5 40.72(5)
C2 Co1 C9 99.67(5)
C1 Co1 C9 98.95(5)
C6 Co1 C9 149.61(5)
C5 Co1 C9 163.81(5)
C2 Co1 C12 162.76(5)
C1 Co1 C12 147.54(5)
C6 Co1 C12 94.13(5)
C5 Co1 C12 105.82(5)
C9 Co1 C12 66.73(5)
C2 Co1 C13 133.99(5)
C1 Co1 C13 110.56(5)
C6 Co1 C13 110.23(5)
C5 Co1 C13 140.86(5)
C9 Co1 C13 40.19(4)
C12 Co1 C13 39.84(5)
C2 Co1 C10 96.56(5)
C1 Co1 C10 122.12(5)
C6 Co1 C10 152.69(5)
C5 Co1 C10 123.93(5)
C9 Co1 C10 40.30(5)
C12 Co1 C10 66.25(5)
C13 Co1 C10 67.40(5)
C2 Co1 C11 126.11(5)
C1 Co1 C11 160.78(5)
C6 Co1 C11 114.22(5)
C5 Co1 C11 98.31(5)
C9 Co1 C11 66.55(5)
C12 Co1 C11 39.90(5)
C13 Co1 C11 67.15(5)
C10 Co1 C11 38.72(5)

loop_
_geom_bond_atom_site_label_1
_geom_bond_atom_site_label_2
_geom_bond_distance
C1 C2 1.4109(19)
C1 C8 1.5185(18)
C1 Co1 2.0168(12)
C1 H1 0.951(17)
C2 C3 1.5115(19)
C2 Co1 2.0163(12)
C2 H2 0.962(16)
C3 C4 1.529(2)
C3 H3A 0.9900
C3 H3B 0.9900
C4 C5 1.5227(17)
C4 H4A 0.9900
C4 H4B 0.9900
C5 C6 1.4070(17)
C5 Co1 2.0255(13)
C5 H5 0.953(17)
C6 C7 1.5138(17)
C6 Co1 2.0185(12)
C6 H6 0.971(15)
C7 C8 1.5353(18)
C7 H7A 0.9900
C7 H7B 0.9900
C8 H8A 0.9900
C8 H8B 0.9900
C9 C13 1.4281(15)
C9 C10 1.4332(17)
C9 Co1 2.0569(12)
C9 H9 0.9500
C10 C11 1.3965(19)
C10 Co1 2.1018(12)
C10 H10 0.9500
C11 C12 1.4311(17)
C11 Co1 2.1109(12)
C11 H11 0.9500
C12 C13 1.4245(16)
C12 Co1 2.0830(11)
C12 H12 0.9500
C13 C14 1.5107(15)
C13 Co1 2.0979(11)
C14 C17 1.5316(16)
C14 C18 1.5333(17)
C14 C15 1.5543(16)
C15 C16 1.4669(17)
C15 H15A 0.9900
C15 H15B 0.9900
C16 N1 1.1404(17)
C17 H17A 0.9800
C17 H17B 0.9800
C17 H17C 0.9800
C18 H18A 0.9800
C18 H18B 0.9800
C18 H18C 0.9800
